data_7133006
loop_
_publ_author_name
'Nakazono, Yosuke'
'Inoue, Ryota'
'Sumitani, Ryo'
'Mochida, Tomoyuki'

_publ_section_title
;
 Solvent-free transformation of protic ionic liquids into zwitterions.
;
_journal_issue 44
_journal_name_full 'Chemical communications (Cambridge, England)'
_journal_page_first 5711
_journal_page_last 5714
_journal_paper_doi 10.1039/d4cc01345j
_journal_volume 60
_journal_year 2024
_chemical_formula_moiety 'C9 H19 F3 N2 O4 S2 '
_chemical_formula_sum 'C9 H19 F3 N2 O4 S2'
_chemical_formula_weight 340.38
_chemical_name_common TEAVSTzw
_space_group_crystal_system monoclinic
_space_group_IT_number 14
_space_group_name_Hall '-P 2ybc'
_space_group_name_H-M_alt 'P 1 21/c 1'
_atom_sites_solution_hydrogens geom
_atom_sites_solution_primary dual
_atom_sites_solution_secondary difmap
_audit_update_record
;
2023-03-17 deposited with the CCDC.	2024-05-06 downloaded from the CCDC.
;
_cell_angle_alpha 90
_cell_angle_beta 99.465(4)
_cell_angle_gamma 90
_cell_formula_units_Z 4
_cell_length_a 9.520(2)
_cell_length_b 8.588(2)
_cell_length_c 18.645(5)
_cell_measurement_reflns_used 620
_cell_measurement_temperature 90.(2)
_cell_measurement_theta_max 18.8169
_cell_measurement_theta_min 2.2152
_cell_volume 1503.6(6)
_computing_cell_refinement 'SAINT V8.38A (Bruker AXS Inc., 2017)'
_computing_data_collection 'SAINT V8.38A (Bruker AXS Inc., 2017)'
_computing_data_reduction 'SAINT V8.38A (Bruker AXS Inc., 2017)'
_computing_molecular_graphics 'shelXle (C.B. Huebschle, rev 833)'
_computing_publication_material 'SAINT V8.38A (Bruker AXS Inc., 2017)'
_computing_structure_refinement 'SHELXL-2016/6 (Sheldrick, 2016)'
_computing_structure_solution 'SHELXT 2014/5 (Sheldrick, 2014)'
_diffrn_ambient_temperature 90.(2)
_diffrn_detector_area_resol_mean 8.3333
_diffrn_measured_fraction_theta_full 0.995
_diffrn_measured_fraction_theta_max 0.995
_diffrn_measurement_device_type 'Bruker APEXII CCD area detector'
_diffrn_measurement_method 'phi and omega scans'
_diffrn_radiation_monochromator 'Bruker Helios multilayer confocal mirror'
_diffrn_radiation_source 'Bruker TXS fine-focus rotating anode'
_diffrn_radiation_type MoK\a
_diffrn_radiation_wavelength 0.71073
_diffrn_reflns_av_R_equivalents 0.1130
_diffrn_reflns_av_unetI/netI 0.2431
_diffrn_reflns_limit_h_max 12
_diffrn_reflns_limit_h_min -11
_diffrn_reflns_limit_k_max 10
_diffrn_reflns_limit_k_min -10
_diffrn_reflns_limit_l_max 23
_diffrn_reflns_limit_l_min -22
_diffrn_reflns_number 8263
_diffrn_reflns_theta_full 27.03
_diffrn_reflns_theta_max 27.03
_diffrn_reflns_theta_min 2.17
_diffrn_source 'rotating-anode X-ray tube'
_diffrn_source_type 'Bruker Turbo X-ray Source'
_exptl_absorpt_coefficient_mu 0.400
_exptl_absorpt_correction_T_max 1.00
_exptl_absorpt_correction_T_min 0.84
_exptl_absorpt_correction_type multi-scan
_exptl_absorpt_process_details
;
SADABS-2016/2 - Bruker AXS area detector scaling and absorption correction
;
_exptl_crystal_colour colourless
_exptl_crystal_density_diffrn 1.504
_exptl_crystal_density_method 'not measured'
_exptl_crystal_description needle
_exptl_crystal_F_000 712
_exptl_crystal_size_max 0.050
_exptl_crystal_size_mid 0.014
_exptl_crystal_size_min 0.003
_refine_diff_density_max 0.413
_refine_diff_density_min -0.426
_refine_ls_extinction_method none
_refine_ls_goodness_of_fit_ref 0.686
_refine_ls_hydrogen_treatment constr
_refine_ls_matrix_type full
_refine_ls_number_parameters 184
_refine_ls_number_reflns 3271
_refine_ls_number_restraints 0
_refine_ls_restrained_S_all 0.686
_refine_ls_R_factor_all 0.1521
_refine_ls_R_factor_gt 0.0443
_refine_ls_shift/su_max 0.000
_refine_ls_shift/su_mean 0.000
_refine_ls_structure_factor_coef Fsqd
_refine_ls_weighting_details 'w=1/[\s^2^(Fo^2^)] where P=(Fo^2^+2Fc^2^)/3'
_refine_ls_weighting_scheme calc
_refine_ls_wR_factor_gt 0.0435
_refine_ls_wR_factor_ref 0.0558
_reflns_number_gt 1334
_reflns_number_total 3271
_reflns_threshold_expression 'I > 2\s(I)'
_cod_data_source_file d4cc01345j2.cif
_cod_data_source_block TEAVSTzw
_cod_depositor_comments
;
The following automatic conversions were performed:

data item '_exptl_absorpt_correction_type' value 'Multi-Scan' was
changed to 'multi-scan' in accordance with the
/home/data/users/saulius/crontab/automatic-downloads/rss-feeds/RSC/lib/dictionaries/cif_core.dic
dictionary named 'cif_core.dic' version 2.4.2 last updated on
2011-04-26.

Automatic conversion script
Id: cif_fix_values 8170 2020-07-09 18:12:32Z antanas 

 Adding full bibliography for 7133006--7133008.cif.
;
_cod_database_code 7133006

loop_
_space_group_symop_operation_xyz
'x, y, z'
'-x, y+1/2, -z+1/2'
'-x, -y, -z'
'x, -y-1/2, z-1/2'

loop_
_atom_site_type_symbol
_atom_site_label
_atom_site_fract_x
_atom_site_fract_y
_atom_site_fract_z
_atom_site_U_iso_or_equiv
_atom_site_adp_type
_atom_site_calc_flag
_atom_site_refinement_flags_adp
_atom_site_refinement_flags_occupancy
_atom_site_refinement_flags_posn
_atom_site_occupancy
_atom_site_disorder_assembly
_atom_site_disorder_group
S S1 0.31740(10) 0.46980(11) 0.66083(5) 0.0197(2) Uani d . . . 1 . .
S S2 0.26287(10) 0.34431(11) 0.52136(5) 0.0180(2) Uani d . . . 1 . .
F F1 0.4187(2) 0.1875(2) 0.69471(10) 0.0314(6) Uani d . . . 1 . .
F F2 0.4385(2) 0.3500(2) 0.78434(11) 0.0380(6) Uani d . . . 1 . .
F F3 0.2345(2) 0.2487(2) 0.74224(10) 0.0341(6) Uani d . . . 1 . .
O O1 0.4555(2) 0.5157(3) 0.64525(11) 0.0218(6) Uani d . . . 1 . .
O O2 0.2424(2) 0.5748(3) 0.70122(11) 0.0259(7) Uani d . . . 1 . .
O O3 0.3915(2) 0.2528(2) 0.53317(11) 0.0187(6) Uani d . . . 1 . .
O O4 0.1387(2) 0.2737(2) 0.47806(11) 0.0211(6) Uani d . . . 1 . .
N N1 0.1986(3) 0.7688(3) 0.41929(14) 0.0158(7) Uani d . . . 1 . .
N N8 0.2112(2) 0.4031(3) 0.59459(13) 0.0141(7) Uani d . . . 1 . .
C C1 0.2832(3) 0.7473(4) 0.35712(16) 0.0180(9) Uani d . . . 1 . .
H H1A 0.298161 0.850597 0.336 0.022 Uiso calc U . R 1 . .
H H1B 0.378024 0.704153 0.37708 0.022 Uiso calc U . R 1 . .
C C2 0.2118(3) 0.6409(4) 0.29698(16) 0.0242(10) Uani d . . . 1 . .
H H2A 0.120358 0.685884 0.274777 0.036 Uiso calc U . R 1 . .
H H2B 0.195756 0.538481 0.317376 0.036 Uiso calc U . R 1 . .
H H2C 0.273245 0.629541 0.25997 0.036 Uiso calc U . R 1 . .
C C3 0.0533(3) 0.8407(4) 0.39204(17) 0.0201(9) Uani d . . . 1 . .
H H3A -0.004705 0.763771 0.360555 0.024 Uiso calc U . R 1 . .
H H3B 0.005328 0.860048 0.434436 0.024 Uiso calc U . R 1 . .
C C4 0.0546(3) 0.9914(4) 0.34996(16) 0.0216(9) Uani d . . . 1 . .
H H4A 0.095945 0.972841 0.305948 0.032 Uiso calc U . R 1 . .
H H4B 0.111689 1.069098 0.380335 0.032 Uiso calc U . R 1 . .
H H4C -0.043135 1.029764 0.336377 0.032 Uiso calc U . R 1 . .
C C5 0.2872(3) 0.8738(4) 0.47526(17) 0.0211(9) Uani d . . . 1 . .
H H5A 0.385835 0.83324 0.484871 0.025 Uiso calc U . R 1 . .
H H5B 0.290672 0.979093 0.453985 0.025 Uiso calc U . R 1 . .
C C7 0.1685(3) 0.6133(4) 0.45188(17) 0.0175(9) Uani d . . . 1 . .
H H7A 0.101694 0.553756 0.415678 0.021 Uiso calc U . R 1 . .
H H7B 0.121269 0.631525 0.494644 0.021 Uiso calc U . R 1 . .
C C8 0.3032(3) 0.5156(4) 0.47539(16) 0.0168(9) Uani d . . . 1 . .
H H8A 0.374337 0.57812 0.507933 0.02 Uiso calc U . R 1 . .
H H8B 0.345046 0.486617 0.43203 0.02 Uiso calc U . R 1 . .
C C11 0.3549(4) 0.3038(4) 0.72379(19) 0.0234(10) Uani d . . . 1 . .
C C12 0.2336(3) 0.8884(4) 0.54698(16) 0.0284(10) Uani d . . . 1 . .
H H12A 0.131879 0.914012 0.537907 0.043 Uiso calc U . R 1 . .
H H12B 0.286184 0.971079 0.57609 0.043 Uiso calc U . R 1 . .
H H12C 0.247903 0.7895 0.573403 0.043 Uiso calc U . R 1 . .

loop_
_atom_site_aniso_label
_atom_site_aniso_U_11
_atom_site_aniso_U_22
_atom_site_aniso_U_33
_atom_site_aniso_U_12
_atom_site_aniso_U_13
_atom_site_aniso_U_23
S1 0.0253(6) 0.0162(6) 0.0185(6) 0.0012(5) 0.0060(4) 0.0004(5)
S2 0.0201(5) 0.0159(6) 0.0186(6) -0.0001(5) 0.0053(4) 0.0017(5)
F1 0.0386(14) 0.0263(15) 0.0311(14) 0.0112(11) 0.0107(11) 0.0075(11)
F2 0.0481(15) 0.0388(16) 0.0222(14) -0.0042(13) -0.0090(11) 0.0038(11)
F3 0.0369(14) 0.0347(15) 0.0341(15) -0.0034(12) 0.0154(11) 0.0144(11)
O1 0.0216(14) 0.0246(16) 0.0199(15) -0.0081(12) 0.0054(11) -0.0029(12)
O2 0.0383(16) 0.0217(16) 0.0211(16) 0.0068(13) 0.0149(12) -0.0062(12)
O3 0.0161(14) 0.0167(15) 0.0235(15) 0.0055(12) 0.0036(11) 0.0009(12)
O4 0.0230(15) 0.0165(16) 0.0230(16) -0.0044(12) 0.0018(12) -0.0028(12)
N1 0.0170(17) 0.0116(18) 0.0203(19) 0.0022(15) 0.0069(14) 0.0012(14)
N8 0.0148(17) 0.0166(18) 0.0107(18) 0.0003(14) 0.0019(13) 0.0008(13)
C1 0.019(2) 0.020(2) 0.017(2) 0.0032(18) 0.0104(17) 0.0045(18)
C2 0.027(2) 0.026(3) 0.019(2) -0.001(2) 0.0057(18) -0.0054(19)
C3 0.014(2) 0.020(2) 0.027(2) 0.0103(19) 0.0061(17) 0.0043(18)
C4 0.022(2) 0.019(2) 0.025(2) 0.0091(19) 0.0065(17) 0.0040(18)
C5 0.027(2) 0.014(2) 0.024(2) -0.0037(19) 0.0058(19) -0.0030(18)
C7 0.019(2) 0.011(2) 0.022(2) 0.0006(18) 0.0040(17) 0.0025(17)
C8 0.020(2) 0.018(2) 0.014(2) 0.0024(19) 0.0067(16) 0.0040(17)
C11 0.027(2) 0.027(3) 0.016(2) -0.001(2) 0.0031(19) -0.0011(19)
C12 0.044(3) 0.024(3) 0.019(2) 0.000(2) 0.009(2) -0.0054(18)

loop_
_atom_type_symbol
_atom_type_description
_atom_type_scat_dispersion_real
_atom_type_scat_dispersion_imag
_atom_type_scat_source
C C 0.0033 0.0016 'International Tables Vol C Tables 4.2.6.8 and 6.1.1.4'
H H 0.0000 0.0000 'International Tables Vol C Tables 4.2.6.8 and 6.1.1.4'
N N 0.0061 0.0033 'International Tables Vol C Tables 4.2.6.8 and 6.1.1.4'
F F 0.0171 0.0103 'International Tables Vol C Tables 4.2.6.8 and 6.1.1.4'
S S 0.1246 0.1234 'International Tables Vol C Tables 4.2.6.8 and 6.1.1.4'
O O 0.0106 0.0060 'International Tables Vol C Tables 4.2.6.8 and 6.1.1.4'

loop_
_geom_angle_atom_site_label_1
_geom_angle_atom_site_label_2
_geom_angle_atom_site_label_3
_geom_angle_site_symmetry_1
_geom_angle_site_symmetry_3
_geom_angle
_geom_angle_publ_flag
O2 S1 O1 . . 118.68(14) ?
O2 S1 N8 . . 109.27(14) ?
O1 S1 N8 . . 115.48(13) ?
O2 S1 C11 . . 102.25(15) ?
O1 S1 C11 . . 104.57(15) ?
N8 S1 C11 . . 104.54(16) ?
O3 S2 O4 . . 116.85(13) ?
O3 S2 N8 . . 114.36(13) ?
O4 S2 N8 . . 105.61(13) ?
O3 S2 C8 . . 106.23(13) ?
O4 S2 C8 . . 107.39(14) ?
N8 S2 C8 . . 105.69(14) ?
C7 N1 C3 . . 105.7(2) ?
C7 N1 C5 . . 111.5(3) ?
C3 N1 C5 . . 111.0(3) ?
C7 N1 C1 . . 110.9(2) ?
C3 N1 C1 . . 111.0(2) ?
C5 N1 C1 . . 106.8(2) ?
S1 N8 S2 . . 122.40(16) ?
C2 C1 N1 . . 113.9(3) ?
C2 C1 H1A . . 108.8 ?
N1 C1 H1A . . 108.8 ?
C2 C1 H1B . . 108.8 ?
N1 C1 H1B . . 108.8 ?
H1A C1 H1B . . 107.7 ?
C1 C2 H2A . . 109.5 ?
C1 C2 H2B . . 109.5 ?
H2A C2 H2B . . 109.5 ?
C1 C2 H2C . . 109.5 ?
H2A C2 H2C . . 109.5 ?
H2B C2 H2C . . 109.5 ?
C4 C3 N1 . . 115.8(2) ?
C4 C3 H3A . . 108.3 ?
N1 C3 H3A . . 108.3 ?
C4 C3 H3B . . 108.3 ?
N1 C3 H3B . . 108.3 ?
H3A C3 H3B . . 107.4 ?
C3 C4 H4A . . 109.5 ?
C3 C4 H4B . . 109.5 ?
H4A C4 H4B . . 109.5 ?
C3 C4 H4C . . 109.5 ?
H4A C4 H4C . . 109.5 ?
H4B C4 H4C . . 109.5 ?
C12 C5 N1 . . 115.1(3) ?
C12 C5 H5A . . 108.5 ?
N1 C5 H5A . . 108.5 ?
C12 C5 H5B . . 108.5 ?
N1 C5 H5B . . 108.5 ?
H5A C5 H5B . . 107.5 ?
N1 C7 C8 . . 113.1(2) ?
N1 C7 H7A . . 109.0 ?
C8 C7 H7A . . 109.0 ?
N1 C7 H7B . . 109.0 ?
C8 C7 H7B . . 109.0 ?
H7A C7 H7B . . 107.8 ?
C7 C8 S2 . . 110.7(2) ?
C7 C8 H8A . . 109.5 ?
S2 C8 H8A . . 109.5 ?
C7 C8 H8B . . 109.5 ?
S2 C8 H8B . . 109.5 ?
H8A C8 H8B . . 108.1 ?
F2 C11 F1 . . 108.7(3) ?
F2 C11 F3 . . 107.8(3) ?
F1 C11 F3 . . 107.9(3) ?
F2 C11 S1 . . 109.6(2) ?
F1 C11 S1 . . 112.0(2) ?
F3 C11 S1 . . 110.7(2) ?
C5 C12 H12A . . 109.5 ?
C5 C12 H12B . . 109.5 ?
H12A C12 H12B . . 109.5 ?
C5 C12 H12C . . 109.5 ?
H12A C12 H12C . . 109.5 ?
H12B C12 H12C . . 109.5 ?

loop_
_geom_bond_atom_site_label_1
_geom_bond_atom_site_label_2
_geom_bond_site_symmetry_2
_geom_bond_distance
_geom_bond_publ_flag
S1 O2 . 1.437(2) ?
S1 O1 . 1.447(2) ?
S1 N8 . 1.570(2) ?
S1 C11 . 1.844(4) ?
S2 O3 . 1.441(2) ?
S2 O4 . 1.450(2) ?
S2 N8 . 1.607(2) ?
S2 C8 . 1.776(3) ?
F1 C11 . 1.330(4) ?
F2 C11 . 1.330(4) ?
F3 C11 . 1.336(3) ?
N1 C7 . 1.514(4) ?
N1 C3 . 1.524(3) ?
N1 C5 . 1.525(4) ?
N1 C1 . 1.528(3) ?
C1 C2 . 1.518(4) ?
C1 H1A . 0.99 ?
C1 H1B . 0.99 ?
C2 H2A . 0.98 ?
C2 H2B . 0.98 ?
C2 H2C . 0.98 ?
C3 C4 . 1.514(4) ?
C3 H3A . 0.99 ?
C3 H3B . 0.99 ?
C4 H4A . 0.98 ?
C4 H4B . 0.98 ?
C4 H4C . 0.98 ?
C5 C12 . 1.513(4) ?
C5 H5A . 0.99 ?
C5 H5B . 0.99 ?
C7 C8 . 1.535(4) ?
C7 H7A . 0.99 ?
C7 H7B . 0.99 ?
C8 H8A . 0.99 ?
C8 H8B . 0.99 ?
C12 H12A . 0.98 ?
C12 H12B . 0.98 ?
C12 H12C . 0.98 ?

loop_
_geom_torsion_atom_site_label_1
_geom_torsion_atom_site_label_2
_geom_torsion_atom_site_label_3
_geom_torsion_atom_site_label_4
_geom_torsion_site_symmetry_1
_geom_torsion_site_symmetry_2
_geom_torsion_site_symmetry_3
_geom_torsion_site_symmetry_4
_geom_torsion
_geom_torsion_publ_flag
O2 S1 N8 S2 . . . . 153.47(17) ?
O1 S1 N8 S2 . . . . 16.6(2) ?
C11 S1 N8 S2 . . . . -97.7(2) ?
O3 S2 N8 S1 . . . . 42.9(2) ?
O4 S2 N8 S1 . . . . 172.78(18) ?
C8 S2 N8 S1 . . . . -73.6(2) ?
C7 N1 C1 C2 . . . . 56.6(4) ?
C3 N1 C1 C2 . . . . -60.6(4) ?
C5 N1 C1 C2 . . . . 178.3(3) ?
C7 N1 C3 C4 . . . . -174.1(3) ?
C5 N1 C3 C4 . . . . 64.8(4) ?
C1 N1 C3 C4 . . . . -53.8(4) ?
C7 N1 C5 C12 . . . . -49.1(4) ?
C3 N1 C5 C12 . . . . 68.4(3) ?
C1 N1 C5 C12 . . . . -170.4(3) ?
C3 N1 C7 C8 . . . . 174.1(3) ?
C5 N1 C7 C8 . . . . -65.2(3) ?
C1 N1 C7 C8 . . . . 53.7(3) ?
N1 C7 C8 S2 . . . . 174.1(2) ?
O3 S2 C8 C7 . . . . 173.3(2) ?
O4 S2 C8 C7 . . . . 47.5(3) ?
N8 S2 C8 C7 . . . . -64.8(2) ?
O2 S1 C11 F2 . . . . -62.6(3) ?
O1 S1 C11 F2 . . . . 61.7(3) ?
N8 S1 C11 F2 . . . . -176.5(2) ?
O2 S1 C11 F1 . . . . 176.7(2) ?
O1 S1 C11 F1 . . . . -59.0(3) ?
N8 S1 C11 F1 . . . . 62.8(3) ?
O2 S1 C11 F3 . . . . 56.2(3) ?
O1 S1 C11 F3 . . . . -179.5(2) ?
N8 S1 C11 F3 . . . . -57.7(3) ?
